data_2215213
loop_
_publ_author_name
'Sonar, Vijayakumar N.'
'Parkin, Sean'
'Crooks, Peter A.'

_publ_section_title <i>rac</i>-(<i>Z</i>)-2-(2,4-Dichlorobenzylidene)-1-azabicyclo[2.2.2]octan-3-ol
_journal_coeditor_code LH2483
_journal_issue 9
_journal_name_full 'Acta Crystallographica Section E'
_journal_page_first o3907
_journal_page_last o3907
_journal_paper_doi 10.1107/S1600536807041128
_journal_volume 63
_journal_year 2007
_chemical_formula_iupac 'C14 H15 Cl2 N O'
_chemical_formula_moiety 'C14 H15 Cl2 N O'
_chemical_formula_sum 'C14 H15 Cl2 N O'
_chemical_formula_weight 284.17
_chemical_name_systematic
;
rac-(Z)-2-(2,4-Dichlorobenzylidene)-1-azabicyclo[2.2.2]octan-3-ol
;
_space_group_IT_number 2
_symmetry_cell_setting triclinic
_symmetry_space_group_name_Hall '-P 1'
_symmetry_space_group_name_H-M 'P -1'
_atom_sites_solution_hydrogens geom
_atom_sites_solution_primary direct
_atom_sites_solution_secondary difmap
_audit_creation_method SHELXL97
_cell_angle_alpha 107.2690(10)
_cell_angle_beta 98.3910(10)
_cell_angle_gamma 96.0980(10)
_cell_formula_units_Z 2
_cell_length_a 6.13740(10)
_cell_length_b 10.3379(2)
_cell_length_c 10.6340(2)
_cell_measurement_reflns_used 2861
_cell_measurement_temperature 90.0(2)
_cell_measurement_theta_max 27.48
_cell_measurement_theta_min 1.00
_cell_volume 629.36(2)
_computing_cell_refinement 'SCALEPACK (Otwinowski & Minor, 1997)'
_computing_data_collection 'COLLECT (Nonius, 1999)'
_computing_data_reduction 'DENZO-SMN (Otwinowski & Minor, 1997)'
_computing_molecular_graphics 'XP in SHELXTL (Sheldrick, 1995)'
_computing_publication_material 'SHELX97 and local procedures'
_computing_structure_refinement 'SHELXL97 (Sheldrick, 1997)'
_computing_structure_solution 'SHELXS97 (Sheldrick, 1997)'
_diffrn_ambient_temperature 90.0(2)
_diffrn_detector_area_resol_mean 18
_diffrn_measured_fraction_theta_full 0.999
_diffrn_measured_fraction_theta_max 0.999
_diffrn_measurement_device_type 'Nonius KappaCCD area-detector'
_diffrn_measurement_method '\w scans at fixed \c = 55\%'
_diffrn_radiation_monochromator graphite
_diffrn_radiation_source 'fine-focus sealed tube'
_diffrn_radiation_type MoK\a
_diffrn_radiation_wavelength 0.71073
_diffrn_reflns_av_R_equivalents 0.0220
_diffrn_reflns_av_sigmaI/netI 0.0312
_diffrn_reflns_limit_h_max 7
_diffrn_reflns_limit_h_min -7
_diffrn_reflns_limit_k_max 13
_diffrn_reflns_limit_k_min -13
_diffrn_reflns_limit_l_max 13
_diffrn_reflns_limit_l_min -13
_diffrn_reflns_number 5704
_diffrn_reflns_theta_full 27.48
_diffrn_reflns_theta_max 27.48
_diffrn_reflns_theta_min 2.04
_diffrn_standards_number 0
_exptl_absorpt_coefficient_mu 0.502
_exptl_absorpt_correction_T_max 0.8849
_exptl_absorpt_correction_T_min 0.8246
_exptl_absorpt_correction_type multi-scan
_exptl_absorpt_process_details '(SCALEPACK; Otwinowski & Minor, 1997)'
_exptl_crystal_colour colourless
_exptl_crystal_density_diffrn 1.500
_exptl_crystal_density_method 'not measured'
_exptl_crystal_description block
_exptl_crystal_F_000 296
_exptl_crystal_size_max 0.40
_exptl_crystal_size_mid 0.30
_exptl_crystal_size_min 0.25
_refine_diff_density_max 0.376
_refine_diff_density_min -0.591
_refine_ls_extinction_method none
_refine_ls_goodness_of_fit_ref 1.067
_refine_ls_hydrogen_treatment constr
_refine_ls_matrix_type full
_refine_ls_number_parameters 175
_refine_ls_number_reflns 2873
_refine_ls_number_restraints 21
_refine_ls_restrained_S_all 1.072
_refine_ls_R_factor_all 0.0418
_refine_ls_R_factor_gt 0.0342
_refine_ls_shift/su_max 0.000
_refine_ls_shift/su_mean 0.000
_refine_ls_structure_factor_coef Fsqd
_refine_ls_weighting_details 'calc w = 1/[\s^2^(Fo^2^)+(0.0373P)^2^+0.4377P] where P=(Fo^2^+2Fc^2^)/3'
_refine_ls_weighting_scheme calc
_refine_ls_wR_factor_gt 0.0843
_refine_ls_wR_factor_ref 0.0886
_reflns_number_gt 2459
_reflns_number_total 2873
_reflns_threshold_expression I>2\s(I)
_cod_data_source_file lh2483.cif
_cod_data_source_block I
_cod_database_code 2215213
_cod_database_fobs_code 2215213

loop_
_symmetry_equiv_pos_as_xyz
'x, y, z'
'-x, -y, -z'

loop_
_atom_site_type_symbol
_atom_site_label
_atom_site_fract_x
_atom_site_fract_y
_atom_site_fract_z
_atom_site_U_iso_or_equiv
_atom_site_adp_type
_atom_site_calc_flag
_atom_site_refinement_flags
_atom_site_occupancy
_atom_site_disorder_assembly
_atom_site_disorder_group
Cl Cl1 0.98623(7) 0.11120(4) 0.35241(4) 0.02142(12) Uani d . 1 . .
Cl Cl2 0.21149(7) 0.13519(4) 0.05932(4) 0.01986(12) Uani d . 1 . .
C C1 0.4485(3) 0.35709(16) 0.25998(16) 0.0140(3) Uani d . 1 . .
C C2 0.6331(3) 0.41588(17) 0.36374(17) 0.0172(3) Uani d . 1 . .
H H2 0.6457 0.5096 0.4156 0.021 Uiso calc R 1 . .
C C3 0.7983(3) 0.34190(17) 0.39344(17) 0.0178(3) Uani d . 1 . .
H H3 0.9209 0.3838 0.4651 0.021 Uiso calc R 1 . .
C C4 0.7811(3) 0.20619(16) 0.31682(16) 0.0152(3) Uani d . 1 . .
C C5 0.6030(3) 0.14248(16) 0.21268(15) 0.0154(3) Uani d . 1 . .
H H5 0.5933 0.0493 0.1601 0.018 Uiso calc R 1 . .
C C6 0.4387(3) 0.21898(16) 0.18738(15) 0.0142(3) Uani d . 1 . .
C C7 0.2664(3) 0.43339(16) 0.23489(16) 0.0162(3) Uani d . 1 . .
H H7 0.1195 0.3850 0.2196 0.019 Uiso calc R 1 . .
C C8 0.2812(3) 0.56122(18) 0.2309(2) 0.0234(4) Uani d . 1 A .
N N9 0.4903(2) 0.64743(15) 0.24100(18) 0.0263(4) Uani d . 1 . .
C C10 0.5113(3) 0.77456(19) 0.3572(2) 0.0276(4) Uani d . 1 . .
H H10A 0.6543 0.8340 0.3665 0.033 Uiso calc R 1 . .
H H10B 0.5135 0.7497 0.4403 0.033 Uiso calc R 1 . .
C C11 0.3171(3) 0.85452(18) 0.33952(17) 0.0210(4) Uani d . 1 . .
H H11A 0.2408 0.8685 0.4173 0.025 Uiso calc R 1 . .
H H11B 0.3751 0.9457 0.3346 0.025 Uiso calc R 1 . .
C C12 0.1525(3) 0.77320(16) 0.21067(17) 0.0173(3) Uani d . 1 A .
H H12 0.0217 0.8215 0.1994 0.021 Uiso calc R 1 . .
C C13 0.0756(3) 0.63001(19) 0.2150(3) 0.0355(5) Uani d DU 1 . .
H H13 -0.0158 0.5773 0.1247 0.043 Uiso calc PR 0.666(4) A 1
H H13' 0.0486 0.6543 0.3091 0.043 Uiso calc PR 0.334(4) A 2
C C14 0.4787(3) 0.68899(19) 0.1179(2) 0.0284(4) Uani d . 1 A .
H H14A 0.4768 0.6072 0.0400 0.034 Uiso calc R 1 . .
H H14B 0.6142 0.7549 0.1273 0.034 Uiso calc R 1 . .
C C15 0.2710(3) 0.75526(19) 0.09092(18) 0.0236(4) Uani d . 1 . .
H H15A 0.3155 0.8455 0.0797 0.028 Uiso calc R 1 A .
H H15B 0.1698 0.6959 0.0078 0.028 Uiso calc R 1 . .
O O16 -0.0490(3) 0.6203(2) 0.30373(19) 0.0229(5) Uani d PDU 0.666(4) A 1
H H16 -0.1830 0.6192 0.2718 0.034 Uiso calc PR 0.666(4) A 1
O O16' -0.0997(5) 0.5521(3) 0.1570(4) 0.0174(10) Uani d PDU 0.334(4) A 2
H H16' -0.1107 0.5351 0.0738 0.026 Uiso calc PR 0.334(4) A 2

loop_
_atom_site_aniso_label
_atom_site_aniso_U_11
_atom_site_aniso_U_22
_atom_site_aniso_U_33
_atom_site_aniso_U_12
_atom_site_aniso_U_13
_atom_site_aniso_U_23
Cl1 0.0206(2) 0.0230(2) 0.0238(2) 0.01253(16) 0.00340(16) 0.00927(17)
Cl2 0.0184(2) 0.0187(2) 0.0192(2) 0.00315(15) -0.00177(15) 0.00352(15)
C1 0.0128(7) 0.0147(7) 0.0177(7) 0.0034(6) 0.0062(6) 0.0080(6)
C2 0.0161(8) 0.0126(8) 0.0215(8) 0.0025(6) 0.0038(6) 0.0033(6)
C3 0.0148(8) 0.0177(8) 0.0196(8) 0.0019(6) 0.0006(6) 0.0055(6)
C4 0.0138(7) 0.0180(8) 0.0182(7) 0.0077(6) 0.0051(6) 0.0095(6)
C5 0.0183(8) 0.0137(8) 0.0156(7) 0.0037(6) 0.0059(6) 0.0050(6)
C6 0.0138(7) 0.0155(8) 0.0140(7) 0.0012(6) 0.0030(6) 0.0057(6)
C7 0.0107(7) 0.0156(8) 0.0230(8) 0.0025(6) 0.0043(6) 0.0066(6)
C8 0.0100(8) 0.0181(9) 0.0450(11) 0.0036(6) 0.0056(7) 0.0134(8)
N9 0.0095(7) 0.0184(7) 0.0562(11) 0.0027(6) 0.0050(7) 0.0200(7)
C10 0.0166(8) 0.0241(9) 0.0429(11) -0.0015(7) -0.0058(8) 0.0186(8)
C11 0.0168(8) 0.0254(9) 0.0209(8) 0.0047(7) 0.0031(6) 0.0073(7)
C12 0.0117(7) 0.0133(8) 0.0268(9) 0.0041(6) 0.0011(6) 0.0067(6)
C13 0.0113(8) 0.0195(9) 0.0826(17) 0.0043(7) 0.0093(9) 0.0255(10)
C14 0.0220(9) 0.0206(9) 0.0488(12) 0.0087(7) 0.0158(8) 0.0139(8)
C15 0.0197(9) 0.0247(9) 0.0227(9) 0.0063(7) 0.0012(7) 0.0022(7)
O16 0.0126(9) 0.0333(12) 0.0320(11) 0.0090(8) 0.0086(8) 0.0202(9)
O16' 0.0111(17) 0.0147(18) 0.0239(19) 0.0009(13) -0.0002(13) 0.0043(14)

loop_
_atom_type_symbol
_atom_type_description
_atom_type_scat_dispersion_real
_atom_type_scat_dispersion_imag
_atom_type_scat_source
C C 0.0033 0.0016 'International Tables Vol C Tables 4.2.6.8 and 6.1.1.4'
H H 0.0000 0.0000 'International Tables Vol C Tables 4.2.6.8 and 6.1.1.4'
Cl Cl 0.1484 0.1585 'International Tables Vol C Tables 4.2.6.8 and 6.1.1.4'
N N 0.0061 0.0033 'International Tables Vol C Tables 4.2.6.8 and 6.1.1.4'
O O 0.0106 0.0060 'International Tables Vol C Tables 4.2.6.8 and 6.1.1.4'

loop_
_geom_angle_atom_site_label_1
_geom_angle_atom_site_label_2
_geom_angle_atom_site_label_3
_geom_angle
C6 C1 C2 116.32(14)
C6 C1 C7 121.62(14)
C2 C1 C7 121.92(14)
C3 C2 C1 122.23(15)
C3 C2 H2 118.9
C1 C2 H2 118.9
C4 C3 C2 118.79(15)
C4 C3 H3 120.6
C2 C3 H3 120.6
C3 C4 C5 121.66(14)
C3 C4 Cl1 119.60(12)
C5 C4 Cl1 118.73(12)
C4 C5 C6 117.97(14)
C4 C5 H5 121.0
C6 C5 H5 121.0
C5 C6 C1 123.01(14)
C5 C6 Cl2 117.20(12)
C1 C6 Cl2 119.79(12)
C8 C7 C1 128.31(15)
C8 C7 H7 115.8
C1 C7 H7 115.8
C7 C8 N9 123.90(15)
C7 C8 C13 121.94(15)
N9 C8 C13 114.16(14)
C8 N9 C14 108.26(15)
C8 N9 C10 108.20(15)
C14 N9 C10 107.50(14)
N9 C10 C11 111.53(14)
N9 C10 H10A 109.3
C11 C10 H10A 109.3
N9 C10 H10B 109.3
C11 C10 H10B 109.3
H10A C10 H10B 108.0
C12 C11 C10 109.14(14)
C12 C11 H11A 109.9
C10 C11 H11A 109.9
C12 C11 H11B 109.9
C10 C11 H11B 109.9
H11A C11 H11B 108.3
C13 C12 C11 109.58(15)
C13 C12 C15 106.75(15)
C11 C12 C15 109.35(13)
C13 C12 H12 110.4
C11 C12 H12 110.4
C15 C12 H12 110.4
O16' C13 O16 70.8(2)
O16' C13 C12 128.5(2)
O16 C13 C12 117.11(19)
O16' C13 C8 115.7(2)
O16 C13 C8 111.26(18)
C12 C13 C8 107.96(14)
O16 C13 H13 106.6
C12 C13 H13 106.6
C8 C13 H13 106.6
O16' C13 H13' 99.3
C12 C13 H13' 99.3
C8 C13 H13' 99.3
H13 C13 H13' 134.9
N9 C14 C15 112.54(15)
N9 C14 H14A 109.1
C15 C14 H14A 109.1
N9 C14 H14B 109.1
C15 C14 H14B 109.1
H14A C14 H14B 107.8
C12 C15 C14 108.05(15)
C12 C15 H15A 110.1
C14 C15 H15A 110.1
C12 C15 H15B 110.1
C14 C15 H15B 110.1
H15A C15 H15B 108.4
C13 O16 H16 109.5
C13 O16' H16' 109.5

loop_
_geom_bond_atom_site_label_1
_geom_bond_atom_site_label_2
_geom_bond_distance
Cl1 C4 1.7425(16)
Cl2 C6 1.7430(16)
C1 C6 1.397(2)
C1 C2 1.401(2)
C1 C7 1.472(2)
C2 C3 1.388(2)
C2 H2 0.9500
C3 C4 1.381(2)
C3 H3 0.9500
C4 C5 1.384(2)
C5 C6 1.390(2)
C5 H5 0.9500
C7 C8 1.329(2)
C7 H7 0.9500
C8 N9 1.453(2)
C8 C13 1.525(2)
N9 C14 1.489(3)
N9 C10 1.491(3)
C10 C11 1.542(2)
C10 H10A 0.9900
C10 H10B 0.9900
C11 C12 1.529(2)
C11 H11A 0.9900
C11 H11B 0.9900
C12 C13 1.521(2)
C12 C15 1.531(2)
C12 H12 1.0000
C13 O16' 1.231(4)
C13 O16 1.318(3)
C13 H13 1.0000
C13 H13' 1.0000
C14 C15 1.540(2)
C14 H14A 0.9900
C14 H14B 0.9900
C15 H15A 0.9900
C15 H15B 0.9900
O16 H16 0.8400
O16' H16' 0.8400

loop_
_geom_hbond_atom_site_label_D
_geom_hbond_atom_site_label_H
_geom_hbond_atom_site_label_A
_geom_hbond_site_symmetry_A
_geom_hbond_distance_DH
_geom_hbond_distance_HA
_geom_hbond_distance_DA
_geom_hbond_angle_DHA
O16 H16 N9 1_455 0.84 2.05 2.872(2) 165.8

loop_
_geom_torsion_atom_site_label_1
_geom_torsion_atom_site_label_2
_geom_torsion_atom_site_label_3
_geom_torsion_atom_site_label_4
_geom_torsion
C6 C1 C2 C3 0.1(2)
C7 C1 C2 C3 175.79(15)
C1 C2 C3 C4 0.9(2)
C2 C3 C4 C5 -0.6(2)
C2 C3 C4 Cl1 -179.89(12)
C3 C4 C5 C6 -0.5(2)
Cl1 C4 C5 C6 178.75(12)
C4 C5 C6 C1 1.5(2)
C4 C5 C6 Cl2 -177.99(12)
C2 C1 C6 C5 -1.3(2)
C7 C1 C6 C5 -177.03(14)
C2 C1 C6 Cl2 178.20(12)
C7 C1 C6 Cl2 2.5(2)
C6 C1 C7 C8 -139.20(19)
C2 C1 C7 C8 45.3(3)
C1 C7 C8 N9 5.1(3)
C1 C7 C8 C13 -174.83(18)
C7 C8 N9 C14 121.4(2)
C13 C8 N9 C14 -58.6(2)
C7 C8 N9 C10 -122.3(2)
C13 C8 N9 C10 57.6(2)
C8 N9 C10 C11 -59.91(19)
C14 N9 C10 C11 56.80(18)
N9 C10 C11 C12 3.6(2)
C10 C11 C12 C13 55.83(19)
C10 C11 C12 C15 -60.86(18)
C11 C12 C13 O16' 154.0(3)
C15 C12 C13 O16' -87.6(3)
C11 C12 C13 O16 67.7(2)
C15 C12 C13 O16 -174.01(17)
C11 C12 C13 C8 -58.8(2)
C15 C12 C13 C8 59.5(2)
C7 C8 C13 O16' -26.6(4)
N9 C8 C13 O16' 153.4(3)
C7 C8 C13 O16 51.6(3)
N9 C8 C13 O16 -128.34(19)
C7 C8 C13 C12 -178.55(18)
N9 C8 C13 C12 1.5(2)
C8 N9 C14 C15 53.4(2)
C10 N9 C14 C15 -63.25(18)
C13 C12 C15 C14 -63.62(18)
C11 C12 C15 C14 54.84(18)
N9 C14 C15 C12 6.6(2)
